data_7013039
loop_
_publ_author_name
'Carmen Soria Alvarez'
'Alan Bashall'
'Andrew D. Bond'
'Dale Cave'
'Eil\'is A. Harron'
'Richard A. Layfield'
'Marta E. G. Mosquera'
'Mary McPartlin'
'Jeremy M. Rawson'
'Paul T. Wood'
'Dominic S. Wright'

_publ_section_title
;
 Applications of manganocene in the synthesis of Mn(II) amide and imide
 cages
;
_journal_issue 15
_journal_name_full 'Dalton Trans.'
_journal_page_first 3002
_journal_page_last 3008
_journal_paper_doi 10.1039/b303727b
_journal_year 2003
_chemical_formula_sum 'C26 H30 Mn N2'
_chemical_formula_weight 425.46
_chemical_name_systematic
; 
? 
;
_space_group_IT_number 14
_symmetry_cell_setting monoclinic
_symmetry_space_group_name_Hall '-P 2ybc'
_symmetry_space_group_name_H-M 'P 1 21/c 1'
_atom_sites_solution_hydrogens geom
_atom_sites_solution_primary direct
_atom_sites_solution_secondary difmap
_audit_creation_method SHELXL
_cell_angle_alpha 90.00
_cell_angle_beta 100.466(2)
_cell_angle_gamma 90.00
_cell_formula_units_Z 4
_cell_length_a 8.2142(4)
_cell_length_b 14.7038(5)
_cell_length_c 18.9720(11)
_cell_measurement_reflns_used 8861
_cell_measurement_temperature 180(2)
_cell_measurement_theta_max 27.48
_cell_measurement_theta_min 1.00
_cell_volume 2253.31(19)
_computing_cell_refinement 'HKL Scalepack (Otwinowski & Minor 1997)'
_computing_data_collection 'Collect (Nonius BV, 1997-2000)'
_computing_data_reduction
;
HKL Denzo and Scalepack (Otwinowski & Minor 1997)
;
_computing_molecular_graphics 'Bruker SHELXTL'
_computing_publication_material 'Bruker SHELXTL'
_computing_structure_refinement 'SHELXL-93 (Sheldrick, 1993)'
_computing_structure_solution teXsan
_diffrn_ambient_temperature 180(2)
_diffrn_detector_area_resol_mean 9
_diffrn_measurement_device '95mm CCD camera on \k-goniostat'
_diffrn_measurement_method CCD
_diffrn_radiation_monochromator 'horizonally mounted graphite crystal'
_diffrn_radiation_source 'fine-focus sealed tube'
_diffrn_radiation_type MoK\a
_diffrn_radiation_wavelength 0.71069
_diffrn_reflns_av_R_equivalents 0.0558
_diffrn_reflns_av_sigmaI/netI 0.0604
_diffrn_reflns_limit_h_max 10
_diffrn_reflns_limit_h_min -10
_diffrn_reflns_limit_k_max 19
_diffrn_reflns_limit_k_min -16
_diffrn_reflns_limit_l_max 24
_diffrn_reflns_limit_l_min -24
_diffrn_reflns_number 12131
_diffrn_reflns_theta_max 25.00
_diffrn_reflns_theta_min 1.76
_exptl_absorpt_coefficient_mu 0.599
_exptl_absorpt_correction_T_max 1.000
_exptl_absorpt_correction_T_min 0.915
_exptl_absorpt_correction_type multi-scan
_exptl_absorpt_process_details
;
multi-scan from symmetry-related measurements (Blessing 1995)
;
_exptl_crystal_density_diffrn 1.254
_exptl_crystal_F_000 900
_exptl_crystal_size_max 0.39
_exptl_crystal_size_mid 0.35
_exptl_crystal_size_min 0.32
_refine_diff_density_max 0.267
_refine_diff_density_min -0.416
_refine_diff_density_rms 0.069
_refine_ls_extinction_method none
_refine_ls_goodness_of_fit_all 1.021
_refine_ls_goodness_of_fit_obs 1.085
_refine_ls_matrix_type full
_refine_ls_number_parameters 310
_refine_ls_number_reflns 3685
_refine_ls_number_restraints 0
_refine_ls_restrained_S_all 1.423
_refine_ls_restrained_S_obs 1.085
_refine_ls_R_factor_all 0.0807
_refine_ls_R_factor_obs 0.0457
_refine_ls_shift/esd_max 0.866
_refine_ls_shift/esd_mean 0.051
_refine_ls_structure_factor_coef Fsqd
_refine_ls_weighting_details 'w=1/[\s^2^(Fo^2^)+(0.0650P)^2^+0.0000P] where P=(Fo^2^+2Fc^2^)/3'
_refine_ls_weighting_scheme calc
_refine_ls_wR_factor_all 0.1560
_refine_ls_wR_factor_obs 0.1011
_reflns_number_observed 2939
_reflns_number_total 3970
_reflns_observed_criterion >2sigma(I)
_cod_data_source_file b303727b.txt
_cod_data_source_block dw0134
_cod_depositor_comments
;
The following automatic conversions were performed:
'_symmetry_cell_setting' value 'Monoclinic' changed to 'monoclinic'
according to '/home/saulius/struct/CIF-dictionaries/cif_core.dic'
dictionary named 'cif_core.dic' version 2.4.1 from
2010-06-29.

'_exptl_absorpt_correction_type' value 'multiscan' changed to
'multi-scan' according to
'/home/saulius/struct/CIF-dictionaries/cif_core.dic' dictionary named
'cif_core.dic' version 2.4.1 from 2010-06-29.

Automatic conversion script
Id: cif_fix_enum 1527 2010-12-29 10:47:43Z saulius 

The following automatic conversions were performed:

'_refine_ls_weighting_scheme' value 'calc
w=1/[\s^2^(Fo^2^)+(0.0650P)^2^+0.0000P] where P=(Fo^2^+2Fc^2^)/3' was
changed to 'calc'. New tag '_refine_ls_weighting_details' was
created. The value of the new tag was set to
'w=1/[\s^2^(Fo^2^)+(0.0650P)^2^+0.0000P] where P=(Fo^2^+2Fc^2^)/3'.

Automatic conversion script
Id: cif_fix_values 3143 2015-03-26 13:38:13Z robertas 
;
_cod_original_cell_volume 2253.3(2)
_cod_original_sg_symbol_H-M P2(1)/c
_cod_database_code 7013039

loop_
_symmetry_equiv_pos_as_xyz
'x, y, z'
'-x, y+1/2, -z+1/2'
'-x, -y, -z'
'x, -y-1/2, z-1/2'

loop_
_atom_site_aniso_label
_atom_site_aniso_U_11
_atom_site_aniso_U_22
_atom_site_aniso_U_33
_atom_site_aniso_U_23
_atom_site_aniso_U_13
_atom_site_aniso_U_12
Mn1 0.0226(2) 0.0265(2) 0.0292(2) 0.0003(2) 0.0042(2) -0.00162(14)
N1 0.0279(12) 0.0231(11) 0.0281(12) -0.0031(9) 0.0075(9) -0.0046(9)
N2 0.0278(12) 0.0270(12) 0.0300(12) -0.0034(9) 0.0083(9) -0.0062(9)
C1 0.0260(14) 0.0304(13) 0.036(2) 0.0013(11) 0.0043(11) 0.0040(10)
C2 0.0230(14) 0.0387(14) 0.0314(15) -0.0068(11) 0.0061(11) 0.0006(10)
C10 0.031(2) 0.048(2) 0.0283(15) -0.0021(12) 0.0053(12) -0.0026(11)
C11 0.0292(15) 0.043(2) 0.0257(14) -0.0002(12) 0.0084(11) -0.0038(11)
C12 0.044(2) 0.043(2) 0.036(2) 0.0019(13) 0.0067(13) -0.0101(12)
C13 0.046(2) 0.058(2) 0.043(2) 0.0181(15) 0.0070(15) 0.0048(14)
C14 0.032(2) 0.088(2) 0.032(2) 0.004(2) 0.0009(13) -0.008(2)
C15 0.057(2) 0.069(2) 0.036(2) -0.014(2) 0.002(2) -0.019(2)
C16 0.048(2) 0.046(2) 0.039(2) -0.0068(13) 0.0063(15) -0.0015(13)
C20 0.036(2) 0.056(2) 0.029(2) -0.0055(12) 0.0120(13) -0.0068(12)
C21 0.038(2) 0.048(2) 0.0215(14) -0.0018(12) 0.0133(12) -0.0031(12)
C22 0.047(2) 0.046(2) 0.033(2) -0.0055(13) 0.0077(14) -0.0019(13)
C23 0.049(2) 0.073(2) 0.038(2) -0.009(2) 0.001(2) -0.011(2)
C24 0.047(2) 0.093(3) 0.036(2) 0.013(2) 0.002(2) 0.004(2)
C25 0.066(2) 0.066(2) 0.047(2) 0.022(2) 0.019(2) 0.015(2)
C26 0.058(2) 0.046(2) 0.038(2) 0.0047(14) 0.020(2) -0.0050(14)
C31 0.051(2) 0.0220(14) 0.055(2) 0.0011(13) 0.011(2) -0.0042(12)
C32 0.069(2) 0.0252(14) 0.061(2) -0.0036(14) 0.026(2) -0.0011(13)
C33 0.143(5) 0.024(2) 0.049(3) -0.009(2) -0.002(3) -0.012(2)
C34 0.058(3) 0.028(2) 0.125(4) -0.002(2) -0.013(3) -0.012(2)
C35 0.057(2) 0.028(2) 0.082(3) -0.002(2) 0.028(2) -0.0084(13)
C41 0.0237(15) 0.040(2) 0.044(2) 0.0016(14) -0.0011(12) -0.0031(11)
C42 0.0253(15) 0.044(2) 0.029(2) 0.0079(13) 0.0024(12) -0.0013(11)
C43 0.0221(15) 0.039(2) 0.053(2) 0.0020(14) 0.0034(13) -0.0002(11)
C44 0.030(2) 0.069(2) 0.028(2) -0.008(2) 0.0067(13) -0.0066(13)
C45 0.027(2) 0.052(2) 0.038(2) 0.0180(14) -0.0045(13) -0.0104(12)

loop_
_atom_site_label
_atom_site_type_symbol
_atom_site_fract_x
_atom_site_fract_y
_atom_site_fract_z
_atom_site_U_iso_or_equiv
_atom_site_thermal_displace_type
_atom_site_occupancy
_atom_site_calc_flag
_atom_site_refinement_flags
_atom_site_disorder_group
Mn1 Mn -0.15884(4) 0.17578(2) 0.73355(2) 0.02618(15) Uani 1 d . .
N1 N 0.0388(2) 0.13563(13) 0.82472(10) 0.0261(5) Uani 1 d . .
H1N H 0.0908(31) 0.1859(16) 0.8295(13) 0.028(7) Uiso 1 d . .
N2 N 0.0114(2) 0.09593(14) 0.67537(11) 0.0279(5) Uani 1 d . .
H2N H -0.0272(29) 0.0439(17) 0.6737(13) 0.026(7) Uiso 1 d . .
C1 C 0.1425(3) 0.0650(2) 0.79951(13) 0.0310(6) Uani 1 d . .
H1A H 0.0864(3) 0.0053(2) 0.79829(13) 0.037 Uiso 1 calc R .
H1B H 0.2498(3) 0.0605(2) 0.83294(13) 0.037 Uiso 1 calc R .
C2 C 0.1718(3) 0.0889(2) 0.72562(12) 0.0309(6) Uani 1 d . .
H2A H 0.2315(3) 0.1476(2) 0.72723(12) 0.037 Uiso 1 calc R .
H2B H 0.2412(3) 0.0416(2) 0.70866(12) 0.037 Uiso 1 calc R .
C10 C -0.0104(3) 0.1122(2) 0.89368(13) 0.0359(6) Uani 1 d . .
H10A H -0.0714(3) 0.0538(2) 0.88802(13) 0.043 Uiso 1 calc R .
H10B H -0.0873(3) 0.1595(2) 0.90522(13) 0.043 Uiso 1 calc R .
C11 C 0.1322(3) 0.1039(2) 0.95576(13) 0.0322(6) Uani 1 d . .
C12 C 0.1996(3) 0.0207(2) 0.97984(14) 0.0410(7) Uani 1 d . .
H12 H 0.1554(3) -0.0334(2) 0.95651(14) 0.049 Uiso 1 calc R .
C13 C 0.3296(4) 0.0149(2) 1.0370(2) 0.0490(8) Uani 1 d . .
H13 H 0.3746(4) -0.0429(2) 1.0523(2) 0.059 Uiso 1 calc R .
C14 C 0.3941(4) 0.0921(2) 1.0720(2) 0.0513(8) Uani 1 d . .
H14 H 0.4826(4) 0.0879(2) 1.1118(2) 0.062 Uiso 1 calc R .
C15 C 0.3303(4) 0.1749(2) 1.0492(2) 0.0547(8) Uani 1 d . .
H15 H 0.3751(4) 0.2287(2) 1.0729(2) 0.066 Uiso 1 calc R .
C16 C 0.2004(4) 0.1808(2) 0.9915(2) 0.0445(7) Uani 1 d . .
H16 H 0.1572(4) 0.2389(2) 0.9761(2) 0.053 Uiso 1 calc R .
C20 C 0.0414(3) 0.1246(2) 0.60395(13) 0.0397(7) Uani 1 d . .
H20A H 0.1158(3) 0.0800(2) 0.58686(13) 0.048 Uiso 1 calc R .
H20B H 0.0982(3) 0.1843(2) 0.60850(13) 0.048 Uiso 1 calc R .
C21 C -0.1158(3) 0.1321(2) 0.54932(13) 0.0348(6) Uani 1 d . .
C22 C -0.1959(3) 0.0553(2) 0.51820(14) 0.0419(7) Uani 1 d . .
H22 H -0.1513(3) -0.0030(2) 0.53194(14) 0.050 Uiso 1 calc R .
C23 C -0.3397(4) 0.0616(2) 0.4675(2) 0.0543(8) Uani 1 d . .
H23 H -0.3927(4) 0.0082(2) 0.4465(2) 0.065 Uiso 1 calc R .
C24 C -0.4055(4) 0.1462(3) 0.4477(2) 0.0596(9) Uani 1 d . .
H24 H -0.5042(4) 0.1511(3) 0.4130(2) 0.071 Uiso 1 calc R .
C25 C -0.3281(4) 0.2231(2) 0.4781(2) 0.0584(9) Uani 1 d . .
H25 H -0.3737(4) 0.2812(2) 0.4644(2) 0.070 Uiso 1 calc R .
C26 C -0.1841(4) 0.2167(2) 0.52870(15) 0.0461(7) Uani 1 d . .
H26 H -0.1317(4) 0.2704(2) 0.54947(15) 0.055 Uiso 1 calc R .
C31 C -0.1126(4) 0.3295(2) 0.7144(2) 0.0425(7) Uani 1 d . .
C32 C -0.1430(5) 0.3449(2) 0.7834(2) 0.0498(8) Uani 1 d . .
C33 C 0.0099(7) 0.3550(2) 0.8273(2) 0.0744(14) Uani 1 d . .
C34 C 0.1329(6) 0.3470(2) 0.7856(3) 0.0738(13) Uani 1 d . .
C35 C 0.0580(4) 0.3322(2) 0.7166(2) 0.0534(9) Uani 1 d . .
H31 H -0.1912(42) 0.3291(19) 0.6737(19) 0.062(10) Uiso 1 d . .
H32 H -0.2579(44) 0.3532(20) 0.7980(17) 0.068(10) Uiso 1 d . .
H33 H 0.0148(48) 0.3611(24) 0.8692(21) 0.076(14) Uiso 1 d . .
H34 H 0.2381(58) 0.3493(25) 0.7991(22) 0.092(15) Uiso 1 d . .
H35 H 0.1064(42) 0.3221(19) 0.6752(18) 0.065(11) Uiso 1 d . .
C41 C -0.3778(3) 0.0550(2) 0.6903(2) 0.0366(6) Uani 1 d . .
C42 C -0.4348(3) 0.1383(2) 0.66049(15) 0.0331(6) Uani 1 d . .
C43 C -0.4595(3) 0.1961(2) 0.7164(2) 0.0387(7) Uani 1 d . .
C44 C -0.4161(3) 0.1473(2) 0.7805(2) 0.0420(7) Uani 1 d . .
C45 C -0.3667(3) 0.0599(2) 0.7642(2) 0.0403(7) Uani 1 d . .
H41 H -0.3503(34) 0.0040(19) 0.6644(16) 0.056(9) Uiso 1 d . .
H42 H -0.4531(33) 0.1527(17) 0.6112(15) 0.042(8) Uiso 1 d . .
H43 H -0.4959(32) 0.2548(18) 0.7111(13) 0.040(8) Uiso 1 d . .
H44 H -0.4152(36) 0.1670(18) 0.8240(17) 0.050(9) Uiso 1 d . .
H45 H -0.3346(30) 0.0085(17) 0.7954(14) 0.037(7) Uiso 1 d . .

loop_
_atom_type_symbol
_atom_type_description
_atom_type_scat_dispersion_real
_atom_type_scat_dispersion_imag
_atom_type_scat_source
C C 0.0033 0.0016 'International Tables Vol C Tables 4.2.6.8 and 6.1.1.4'
H H 0.0000 0.0000 'International Tables Vol C Tables 4.2.6.8 and 6.1.1.4'
N N 0.0061 0.0033 'International Tables Vol C Tables 4.2.6.8 and 6.1.1.4'
Mn Mn 0.3368 0.7283 'International Tables Vol C Tables 4.2.6.8 and 6.1.1.4'

loop_
_geom_angle_atom_site_label_1
_geom_angle_atom_site_label_2
_geom_angle_atom_site_label_3
_geom_angle
_geom_angle_site_symmetry_1
_geom_angle_site_symmetry_3
_geom_angle_publ_flag
N1 Mn1 N2 79.22(7) . . ?
N1 Mn1 C31 105.17(10) . . ?
N2 Mn1 C31 107.14(10) . . ?
N1 Mn1 C43 135.30(9) . . ?
N2 Mn1 C43 134.13(9) . . ?
C31 Mn1 C43 92.87(10) . . ?
N1 Mn1 C44 103.03(9) . . ?
N2 Mn1 C44 137.08(9) . . ?
C31 Mn1 C44 113.23(11) . . ?
C43 Mn1 C44 33.07(9) . . ?
N1 Mn1 C42 146.52(8) . . ?
N2 Mn1 C42 101.20(8) . . ?
C31 Mn1 C42 106.55(11) . . ?
C43 Mn1 C42 32.93(9) . . ?
C44 Mn1 C42 54.07(9) . . ?
N1 Mn1 C45 93.98(8) . . ?
N2 Mn1 C45 105.26(9) . . ?
C31 Mn1 C45 144.80(11) . . ?
C43 Mn1 C45 53.97(9) . . ?
C44 Mn1 C45 32.25(9) . . ?
C42 Mn1 C45 53.24(9) . . ?
N1 Mn1 C41 115.90(8) . . ?
N2 Mn1 C41 86.80(8) . . ?
C31 Mn1 C41 138.51(11) . . ?
C43 Mn1 C41 53.70(9) . . ?
C44 Mn1 C41 53.13(10) . . ?
C42 Mn1 C41 32.03(8) . . ?
C45 Mn1 C41 31.60(9) . . ?
C10 N1 C1 112.9(2) . . ?
C10 N1 Mn1 118.09(15) . . ?
C1 N1 Mn1 108.48(14) . . ?
C10 N1 H1N 108.8(17) . . ?
C1 N1 H1N 109.7(17) . . ?
Mn1 N1 H1N 97.6(17) . . ?
C2 N2 C20 109.4(2) . . ?
C2 N2 Mn1 106.15(13) . . ?
C20 N2 Mn1 121.3(2) . . ?
C2 N2 H2N 104.5(17) . . ?
C20 N2 H2N 110.7(17) . . ?
Mn1 N2 H2N 103.5(17) . . ?
N1 C1 C2 109.6(2) . . ?
N1 C1 H1A 109.75(12) . . ?
C2 C1 H1A 109.74(12) . . ?
N1 C1 H1B 109.74(12) . . ?
C2 C1 H1B 109.74(13) . . ?
H1A C1 H1B 108.2 . . ?
N2 C2 C1 109.9(2) . . ?
N2 C2 H2A 109.67(12) . . ?
C1 C2 H2A 109.67(12) . . ?
N2 C2 H2B 109.68(12) . . ?
C1 C2 H2B 109.68(12) . . ?
H2A C2 H2B 108.2 . . ?
N1 C10 C11 114.3(2) . . ?
N1 C10 H10A 108.69(12) . . ?
C11 C10 H10A 108.68(14) . . ?
N1 C10 H10B 108.68(13) . . ?
C11 C10 H10B 108.69(13) . . ?
H10A C10 H10B 107.6 . . ?
C16 C11 C12 117.3(2) . . ?
C16 C11 C10 120.3(2) . . ?
C12 C11 C10 122.4(2) . . ?
C13 C12 C11 121.3(3) . . ?
C13 C12 H12 119.3(2) . . ?
C11 C12 H12 119.3(2) . . ?
C14 C13 C12 120.3(3) . . ?
C14 C13 H13 119.8(2) . . ?
C12 C13 H13 119.9(2) . . ?
C15 C14 C13 119.5(3) . . ?
C15 C14 H14 120.3(2) . . ?
C13 C14 H14 120.2(2) . . ?
C14 C15 C16 120.2(3) . . ?
C14 C15 H15 119.9(2) . . ?
C16 C15 H15 119.9(2) . . ?
C15 C16 C11 121.4(3) . . ?
C15 C16 H16 119.3(2) . . ?
C11 C16 H16 119.3(2) . . ?
N2 C20 C21 112.7(2) . . ?
N2 C20 H20A 109.05(13) . . ?
C21 C20 H20A 109.06(14) . . ?
N2 C20 H20B 109.05(13) . . ?
C21 C20 H20B 109.04(14) . . ?
H20A C20 H20B 107.8 . . ?
C22 C21 C26 118.2(3) . . ?
C22 C21 C20 121.0(2) . . ?
C26 C21 C20 120.7(2) . . ?
C23 C22 C21 121.4(3) . . ?
C23 C22 H22 119.3(2) . . ?
C21 C22 H22 119.3(2) . . ?
C22 C23 C24 119.5(3) . . ?
C22 C23 H23 120.3(2) . . ?
C24 C23 H23 120.3(2) . . ?
C25 C24 C23 120.0(3) . . ?
C25 C24 H24 120.0(2) . . ?
C23 C24 H24 120.0(2) . . ?
C26 C25 C24 120.5(3) . . ?
C26 C25 H25 119.8(2) . . ?
C24 C25 H25 119.8(2) . . ?
C25 C26 C21 120.4(3) . . ?
C25 C26 H26 119.8(2) . . ?
C21 C26 H26 119.8(2) . . ?
C32 C31 C35 108.5(3) . . ?
C32 C31 Mn1 87.1(2) . . ?
C35 C31 Mn1 102.4(2) . . ?
C32 C31 H31 125.2(21) . . ?
C35 C31 H31 125.3(22) . . ?
Mn1 C31 H31 90.8(18) . . ?
C33 C32 C31 106.5(4) . . ?
C33 C32 H32 126.6(19) . . ?
C31 C32 H32 126.6(19) . . ?
C34 C33 C32 108.7(4) . . ?
C34 C33 H33 131.8(30) . . ?
C32 C33 H33 119.3(30) . . ?
C35 C34 C33 108.1(4) . . ?
C35 C34 H34 123.4(28) . . ?
C33 C34 H34 128.5(28) . . ?
C34 C35 C31 108.0(4) . . ?
C34 C35 H35 129.4(21) . . ?
C31 C35 H35 122.5(21) . . ?
C42 C41 C45 108.7(3) . . ?
C42 C41 Mn1 71.62(15) . . ?
C45 C41 Mn1 74.2(2) . . ?
C42 C41 H41 125.4(18) . . ?
C45 C41 H41 125.9(18) . . ?
Mn1 C41 H41 119.9(17) . . ?
C41 C42 C43 108.0(3) . . ?
C41 C42 Mn1 76.35(15) . . ?
C43 C42 Mn1 71.79(15) . . ?
C41 C42 H42 125.5(16) . . ?
C43 C42 H42 126.5(16) . . ?
Mn1 C42 H42 117.8(16) . . ?
C44 C43 C42 107.3(2) . . ?
C44 C43 Mn1 74.4(2) . . ?
C42 C43 Mn1 75.3(2) . . ?
C44 C43 H43 127.3(16) . . ?
C42 C43 H43 125.3(16) . . ?
Mn1 C43 H43 115.6(17) . . ?
C43 C44 C45 108.5(3) . . ?
C43 C44 Mn1 72.5(2) . . ?
C45 C44 Mn1 77.0(2) . . ?
C43 C44 H44 127.3(18) . . ?
C45 C44 H44 124.2(18) . . ?
Mn1 C44 H44 115.0(19) . . ?
C41 C45 C44 107.5(3) . . ?
C41 C45 Mn1 74.22(15) . . ?
C44 C45 Mn1 70.7(2) . . ?
C41 C45 H45 122.5(15) . . ?
C44 C45 H45 129.9(15) . . ?
Mn1 C45 H45 122.8(15) . . ?

loop_
_geom_bond_atom_site_label_1
_geom_bond_atom_site_label_2
_geom_bond_distance
_geom_bond_site_symmetry_2
_geom_bond_publ_flag
Mn1 N1 2.226(2) . ?
Mn1 N2 2.261(2) . ?
Mn1 C31 2.332(2) . ?
Mn1 C43 2.450(3) . ?
Mn1 C44 2.474(3) . ?
Mn1 C42 2.494(3) . ?
Mn1 C45 2.553(3) . ?
Mn1 C41 2.554(3) . ?
N1 C10 1.479(3) . ?
N1 C1 1.477(3) . ?
N1 H1N 0.85(2) . ?
N2 C2 1.483(3) . ?
N2 C20 1.482(3) . ?
N2 H2N 0.83(2) . ?
C1 C2 1.506(3) . ?
C1 H1A 0.99 . ?
C1 H1B 0.99 . ?
C2 H2A 0.99 . ?
C2 H2B 0.99 . ?
C10 C11 1.508(3) . ?
C10 H10A 0.99 . ?
C10 H10B 0.99 . ?
C11 C16 1.383(4) . ?
C11 C12 1.385(3) . ?
C12 C13 1.380(4) . ?
C12 H12 0.95 . ?
C13 C14 1.372(4) . ?
C13 H13 0.95 . ?
C14 C15 1.365(4) . ?
C14 H14 0.95 . ?
C15 C16 1.386(4) . ?
C15 H15 0.95 . ?
C16 H16 0.95 . ?
C20 C21 1.506(4) . ?
C20 H20A 0.99 . ?
C20 H20B 0.99 . ?
C21 C22 1.384(4) . ?
C21 C26 1.391(4) . ?
C22 C23 1.385(4) . ?
C22 H22 0.95 . ?
C23 C24 1.380(4) . ?
C23 H23 0.95 . ?
C24 C25 1.373(5) . ?
C24 H24 0.95 . ?
C25 C26 1.384(4) . ?
C25 H25 0.95 . ?
C26 H26 0.95 . ?
C31 C32 1.394(4) . ?
C31 C35 1.395(4) . ?
C31 H31 0.91(3) . ?
C32 C33 1.383(5) . ?
C32 H32 1.04(3) . ?
C33 C34 1.396(6) . ?
C33 H33 0.79(4) . ?
C34 C35 1.359(6) . ?
C34 H34 0.86(5) . ?
C35 H35 0.95(3) . ?
C41 C42 1.394(4) . ?
C41 C45 1.390(4) . ?
C41 H41 0.95(3) . ?
C42 C43 1.402(4) . ?
C42 H42 0.94(3) . ?
C43 C44 1.402(4) . ?
C43 H43 0.91(3) . ?
C44 C45 1.399(4) . ?
C44 H44 0.87(3) . ?
C45 H45 0.97(3) . ?
